data_7024856
loop_
_publ_author_name
'Brink, Alice'
'Roodt, Andreas'
'Steyl, Gideon'
'Visser, Hendrik G.'

_publ_section_title
;
 Steric vs. electronic anomaly observed from iodomethane oxidative
 addition to tertiary phosphine modified rhodium(i) acetylacetonato
 complexes following progressive phenyl replacement by cyclohexyl [PR(3) =
 PPh(3), PPh(2)Cy, PPhCy(2) and PCy(3)].
;
_journal_issue 23
_journal_name_full 'Dalton transactions (Cambridge, England : 2003)'
_journal_page_first 5572
_journal_page_last 5578
_journal_paper_doi 10.1039/b922083f
_journal_volume 39
_journal_year 2010
_chemical_formula_moiety 'C24 H40 O3 P Rh'
_chemical_formula_sum 'C24 H40 O3 P Rh'
_chemical_formula_weight 510.44
_space_group_IT_number 14
_symmetry_cell_setting monoclinic
_symmetry_space_group_name_Hall '-P 2yn'
_symmetry_space_group_name_H-M 'P 1 21/n 1'
_audit_creation_date 2007-04-26T09:26:26-00:00
_audit_creation_method 'WinGX routine CIF_UPDATE'
_cell_angle_alpha 90
_cell_angle_beta 90.612(2)
_cell_angle_gamma 90
_cell_formula_units_Z 4
_cell_length_a 10.3418(5)
_cell_length_b 13.0644(6)
_cell_length_c 17.9301(8)
_cell_measurement_reflns_used 7150
_cell_measurement_temperature 100(2)
_cell_measurement_theta_max 28.29
_cell_measurement_theta_min 2.27
_cell_volume 2422.39(19)
_computing_cell_refinement 'Saint-Plus (Bruker, 2007)'
_computing_data_collection 'APEX2 (Bruker, 2007)'
_computing_data_reduction 'SAINT-Plus and XPREP (Bruker 2007)'
_computing_molecular_graphics 'DIAMOND 3.0c (Brandenburg & Putz, 2004)'
_computing_publication_material 'WingGX (Farrugia, 1999)'
_computing_structure_refinement 'SHELXL-97 (Sheldrick, 2008)'
_computing_structure_solution 'SIR-92 (Altomare et al., 1999)'
_diffrn_ambient_temperature 100(2)
_diffrn_detector_area_resol_mean 512
_diffrn_measured_fraction_theta_full 1
_diffrn_measured_fraction_theta_max 1
_diffrn_measurement_device_type
;
Bruker X8 ApexII 4K Kappa CCD
;
_diffrn_measurement_method '\w and \f'
_diffrn_radiation_monochromator graphite
_diffrn_radiation_source 'sealed tube'
_diffrn_radiation_type MoK\a
_diffrn_radiation_wavelength 0.71073
_diffrn_reflns_av_R_equivalents 0.0304
_diffrn_reflns_limit_h_max 10
_diffrn_reflns_limit_h_min -13
_diffrn_reflns_limit_k_max 16
_diffrn_reflns_limit_k_min -16
_diffrn_reflns_limit_l_max 22
_diffrn_reflns_limit_l_min -22
_diffrn_reflns_number 27734
_diffrn_reflns_theta_full 27
_diffrn_reflns_theta_max 27
_diffrn_reflns_theta_min 2.26
_diffrn_standards_decay_% 0
_diffrn_standards_interval_count 0
_diffrn_standards_interval_time 0
_diffrn_standards_number 0
_exptl_absorpt_coefficient_mu 0.792
_exptl_absorpt_correction_T_max 0.8771
_exptl_absorpt_correction_T_min 0.845
_exptl_absorpt_correction_type multi-scan
_exptl_absorpt_process_details
;
SADABS (Bruker, 2007)
;
_exptl_crystal_colour yellow
_exptl_crystal_density_diffrn 1.4
_exptl_crystal_density_method 'not measured'
_exptl_crystal_description cuboid
_exptl_crystal_F_000 1072
_exptl_crystal_size_max 0.22
_exptl_crystal_size_mid 0.18
_exptl_crystal_size_min 0.17
_refine_diff_density_max 0.454
_refine_diff_density_min -0.297
_refine_ls_extinction_method none
_refine_ls_goodness_of_fit_ref 1.043
_refine_ls_hydrogen_treatment constr
_refine_ls_matrix_type full
_refine_ls_number_parameters 264
_refine_ls_number_reflns 5288
_refine_ls_number_restraints 0
_refine_ls_restrained_S_all 1.043
_refine_ls_R_factor_gt 0.0202
_refine_ls_shift/su_max 0.004
_refine_ls_structure_factor_coef Fsqd
_refine_ls_weighting_details 'calc w=1/[\s^2^(Fo^2^)+(0.0242P)^2^+0.9873P] where P=(Fo^2^+2Fc^2^)/3'
_refine_ls_weighting_scheme calc
_refine_ls_wR_factor_ref 0.0523
_reflns_number_gt 4807
_reflns_number_total 5288
_reflns_threshold_expression >2\s(I)
_cod_data_source_file b922083f.txt
_cod_data_source_block 6iab1_0m
_cod_depositor_comments
;
The following automatic conversions were performed:

'_symmetry_cell_setting' value 'Monoclinic' changed to 'monoclinic'
according to /home/saulius/struct/CIF-dictionaries/cif_core.dic
dictionary named 'cif_core.dic' version 2.4.2 from 2011-04-26.

Automatic conversion script
Id: cif_fix_values 1891 2012-01-12 08:04:46Z andrius 
;
_cod_original_sg_symbol_H-M 'P 21/n'
_cod_database_code 7024856

loop_
_symmetry_equiv_pos_as_xyz
'x, y, z'
'-x+1/2, y+1/2, -z+1/2'
'-x, -y, -z'
'x-1/2, -y-1/2, z-1/2'

loop_
_atom_site_label
_atom_site_type_symbol
_atom_site_fract_x
_atom_site_fract_y
_atom_site_fract_z
_atom_site_U_iso_or_equiv
_atom_site_adp_type
_atom_site_occupancy
_atom_site_calc_flag
_atom_site_refinement_flags
O2 O 0.51456(11) 0.26187(8) 0.13138(6) 0.0207(2) Uani 1 d .
O3 O 0.39743(11) 0.45519(8) 0.16458(6) 0.0217(2) Uani 1 d .
O1 O 0.85886(12) 0.35027(9) 0.13776(7) 0.0270(3) Uani 1 d .
C1 C 0.75134(17) 0.37346(11) 0.14265(8) 0.0187(3) Uani 1 d .
C4 C 0.29541(17) 0.40108(12) 0.15952(9) 0.0209(3) Uani 1 d .
C2 C 0.39673(17) 0.23453(12) 0.13035(8) 0.0217(3) Uani 1 d .
C6 C 0.17241(17) 0.46036(14) 0.17094(11) 0.0297(4) Uani 1 d .
H6A H 0.1803 0.5016 0.2164 0.045 Uiso 1 calc R
H6B H 0.0999 0.4126 0.1758 0.045 Uiso 1 calc R
H6C H 0.157 0.5054 0.1281 0.045 Uiso 1 calc R
C3 C 0.29013(16) 0.29715(12) 0.14391(9) 0.0220(3) Uani 1 d .
H3 H 0.2071 0.266 0.1423 0.026 Uiso 1 calc R
P P 0.64826(4) 0.57088(3) 0.17616(2) 0.01459(8) Uani 1 d .
C21 C 0.66123(16) 0.59235(11) 0.27768(8) 0.0170(3) Uani 1 d .
H21 H 0.6857 0.6655 0.2861 0.02 Uiso 1 calc R
C31 C 0.52006(16) 0.66027(11) 0.14619(8) 0.0176(3) Uani 1 d .
H31 H 0.4416 0.6366 0.1734 0.021 Uiso 1 calc R
C11 C 0.80767(16) 0.61163(11) 0.14049(8) 0.0179(3) Uani 1 d .
H11 H 0.8707 0.5585 0.1579 0.021 Uiso 1 calc R
C5 C 0.3732(2) 0.12316(14) 0.11239(12) 0.0362(5) Uani 1 d .
H5A H 0.3835 0.112 0.0587 0.054 Uiso 1 calc R
H5B H 0.2853 0.1043 0.1269 0.054 Uiso 1 calc R
H5C H 0.4357 0.0808 0.1399 0.054 Uiso 1 calc R
C23 C 0.54312(19) 0.59006(13) 0.40006(9) 0.0288(4) Uani 1 d .
H23A H 0.5631 0.6629 0.4101 0.035 Uiso 1 calc R
H23B H 0.4594 0.5739 0.4237 0.035 Uiso 1 calc R
C26 C 0.76732(17) 0.52487(12) 0.31238(8) 0.0224(3) Uani 1 d .
H26C H 0.7476 0.452 0.3022 0.027 Uiso 1 calc R
H26D H 0.8513 0.5412 0.2892 0.027 Uiso 1 calc R
C22 C 0.53148(17) 0.57333(13) 0.31588(8) 0.0233(3) Uani 1 d .
H22E H 0.4655 0.6204 0.2949 0.028 Uiso 1 calc R
H22F H 0.5028 0.5023 0.3059 0.028 Uiso 1 calc R
C25 C 0.77753(18) 0.54180(13) 0.39675(8) 0.0271(4) Uani 1 d .
H25G H 0.8431 0.4947 0.4181 0.032 Uiso 1 calc R
H25H H 0.8063 0.6128 0.4068 0.032 Uiso 1 calc R
C24 C 0.6483(2) 0.52332(14) 0.43413(9) 0.0313(4) Uani 1 d .
H24I H 0.6239 0.4504 0.4286 0.038 Uiso 1 calc R
H24J H 0.6565 0.5385 0.4881 0.038 Uiso 1 calc R
C13 C 0.99487(17) 0.73616(13) 0.14162(10) 0.0270(4) Uani 1 d .
H13A H 1.0233 0.8044 0.1594 0.032 Uiso 1 calc R
H13B H 1.0562 0.6845 0.1616 0.032 Uiso 1 calc R
C12 C 0.85920(17) 0.71379(13) 0.17066(9) 0.0262(4) Uani 1 d .
H12C H 0.7999 0.7697 0.1553 0.031 Uiso 1 calc R
H12D H 0.8617 0.7115 0.2258 0.031 Uiso 1 calc R
C16 C 0.81184(17) 0.60919(13) 0.05485(8) 0.0217(3) Uani 1 d .
H16E H 0.7844 0.5408 0.0369 0.026 Uiso 1 calc R
H16F H 0.7506 0.6605 0.0343 0.026 Uiso 1 calc R
C32 C 0.48131(17) 0.65266(13) 0.06338(8) 0.0240(4) Uani 1 d .
H32A H 0.5495 0.6835 0.0323 0.029 Uiso 1 calc R
H32B H 0.4719 0.5799 0.049 0.029 Uiso 1 calc R
C15 C 0.94770(17) 0.63214(13) 0.02704(9) 0.0242(4) Uani 1 d .
H15G H 1.0071 0.5769 0.0433 0.029 Uiso 1 calc R
H15H H 0.9467 0.6337 -0.0282 0.029 Uiso 1 calc R
C36 C 0.53467(18) 0.77315(12) 0.16867(10) 0.0275(4) Uani 1 d .
H36C H 0.56 0.7779 0.222 0.033 Uiso 1 calc R
H36D H 0.6033 0.8056 0.1387 0.033 Uiso 1 calc R
C14 C 0.99681(17) 0.73380(13) 0.05667(10) 0.0269(4) Uani 1 d .
H14I H 0.942 0.7898 0.0367 0.032 Uiso 1 calc R
H14J H 1.0863 0.7452 0.0394 0.032 Uiso 1 calc R
C33 C 0.35383(17) 0.70858(13) 0.05015(9) 0.0254(4) Uani 1 d .
H33E H 0.2846 0.6739 0.0783 0.031 Uiso 1 calc R
H33F H 0.3308 0.7055 -0.0035 0.031 Uiso 1 calc R
C34 C 0.36215(19) 0.82027(13) 0.07460(10) 0.0301(4) Uani 1 d .
H34G H 0.4237 0.8572 0.0423 0.036 Uiso 1 calc R
H34H H 0.2762 0.8529 0.0686 0.036 Uiso 1 calc R
C35 C 0.40647(19) 0.82897(13) 0.15562(10) 0.0321(4) Uani 1 d .
H35I H 0.3397 0.7994 0.1884 0.039 Uiso 1 calc R
H35J H 0.4169 0.9021 0.1689 0.039 Uiso 1 calc R
Rh1 Rh 0.584961(12) 0.409254(8) 0.151321(6) 0.01495(5) Uani 1 d .

loop_
_atom_site_aniso_label
_atom_site_aniso_U_11
_atom_site_aniso_U_22
_atom_site_aniso_U_33
_atom_site_aniso_U_23
_atom_site_aniso_U_13
_atom_site_aniso_U_12
O2 0.0239(6) 0.0131(5) 0.0252(6) -0.0022(4) 0.0023(5) -0.0023(5)
O3 0.0233(6) 0.0144(5) 0.0275(6) -0.0021(4) 0.0021(5) -0.0004(5)
O1 0.0247(7) 0.0196(6) 0.0368(7) -0.0010(5) 0.0029(5) 0.0021(5)
C1 0.0301(10) 0.0094(7) 0.0168(7) -0.0002(5) 0.0009(6) -0.0018(6)
C4 0.0247(9) 0.0199(8) 0.0181(7) 0.0019(6) 0.0014(6) -0.0001(7)
C2 0.0300(9) 0.0155(8) 0.0195(7) -0.0001(6) 0.0011(6) -0.0033(7)
C6 0.0263(9) 0.0238(9) 0.0392(10) 0.0017(7) 0.0035(8) 0.0013(7)
C3 0.0239(9) 0.0187(8) 0.0236(8) 0.0011(6) 0.0011(6) -0.0052(7)
P 0.0223(2) 0.01102(18) 0.01046(16) -0.00022(13) 0.00135(14) -0.00093(15)
C21 0.0269(9) 0.0122(7) 0.0118(7) -0.0003(5) 0.0013(6) -0.0015(6)
C31 0.0240(9) 0.0140(7) 0.0147(7) 0.0006(5) -0.0009(6) 0.0013(6)
C11 0.0247(9) 0.0132(7) 0.0157(7) -0.0006(5) 0.0037(6) -0.0012(6)
C5 0.0332(11) 0.0176(9) 0.0579(13) -0.0069(8) 0.0039(9) -0.0066(8)
C23 0.0401(11) 0.0316(10) 0.0148(7) -0.0027(6) 0.0105(7) -0.0143(8)
C26 0.0323(9) 0.0191(8) 0.0157(7) 0.0007(6) -0.0029(6) 0.0012(7)
C22 0.0299(9) 0.0254(8) 0.0145(7) -0.0019(6) 0.0044(6) -0.0057(7)
C25 0.0416(11) 0.0248(9) 0.0147(7) 0.0025(6) -0.0066(7) -0.0055(8)
C24 0.0542(12) 0.0266(9) 0.0131(7) 0.0041(6) -0.0009(7) -0.0185(8)
C13 0.0292(10) 0.0178(8) 0.0341(9) -0.0035(7) 0.0098(7) -0.0048(7)
C12 0.0316(10) 0.0192(8) 0.0280(8) -0.0065(7) 0.0115(7) -0.0065(7)
C16 0.0276(9) 0.0229(8) 0.0148(7) 0.0015(6) 0.0041(6) 0.0020(7)
C32 0.0273(9) 0.0297(9) 0.0151(7) -0.0002(6) -0.0012(6) 0.0045(7)
C15 0.0286(9) 0.0263(9) 0.0180(7) 0.0036(6) 0.0074(7) 0.0060(7)
C36 0.0389(10) 0.0138(8) 0.0294(8) 0.0000(6) -0.0125(8) 0.0010(7)
C14 0.0262(9) 0.0218(8) 0.0329(9) 0.0093(7) 0.0121(7) 0.0038(7)
C33 0.0289(9) 0.0302(9) 0.0171(7) 0.0000(6) -0.0044(7) 0.0037(7)
C34 0.0356(10) 0.0244(9) 0.0303(9) 0.0092(7) -0.0074(8) 0.0052(8)
C35 0.0475(12) 0.0139(8) 0.0347(10) -0.0023(7) -0.0121(8) 0.0079(8)
Rh1 0.02094(8) 0.01036(7) 0.01356(6) -0.00116(4) 0.00097(5) -0.00073(4)

loop_
_atom_type_symbol
_atom_type_description
_atom_type_scat_dispersion_real
_atom_type_scat_dispersion_imag
_atom_type_scat_source
C C 0.0033 0.0016 'International Tables Vol C Tables 4.2.6.8 and 6.1.1.4'
H H 0 0 'International Tables Vol C Tables 4.2.6.8 and 6.1.1.4'
O O 0.0106 0.006 'International Tables Vol C Tables 4.2.6.8 and 6.1.1.4'
P P 0.1023 0.0942 'International Tables Vol C Tables 4.2.6.8 and 6.1.1.4'
Rh Rh -1.1178 0.9187 'International Tables Vol C Tables 4.2.6.8 and 6.1.1.4'

loop_
_geom_angle_atom_site_label_1
_geom_angle_atom_site_label_2
_geom_angle_atom_site_label_3
_geom_angle
C2 O2 Rh1 126.49(10)
C4 O3 Rh1 127.94(10)
O1 C1 Rh1 179.37(14)
O3 C4 C3 126.08(16)
O3 C4 C6 113.94(14)
C3 C4 C6 119.97(16)
O2 C2 C3 126.31(15)
O2 C2 C5 115.24(15)
C3 C2 C5 118.45(15)
C4 C6 H6A 109.5
C4 C6 H6B 109.5
H6A C6 H6B 109.5
C4 C6 H6C 109.5
H6A C6 H6C 109.5
H6B C6 H6C 109.5
C4 C3 C2 125.39(16)
C4 C3 H3 117.3
C2 C3 H3 117.3
C31 P C21 103.64(7)
C31 P C11 110.93(7)
C21 P C11 103.97(7)
C31 P Rh1 109.24(5)
C21 P Rh1 110.81(5)
C11 P Rh1 117.30(5)
C22 C21 C26 110.56(13)
C22 C21 P 111.18(11)
C26 C21 P 110.91(10)
C22 C21 H21 108
C26 C21 H21 108
P C21 H21 108
C36 C31 C32 109.85(13)
C36 C31 P 117.62(11)
C32 C31 P 114.85(11)
C36 C31 H31 104.3
C32 C31 H31 104.3
P C31 H31 104.3
C12 C11 C16 110.92(13)
C12 C11 P 115.81(11)
C16 C11 P 111.94(11)
C12 C11 H11 105.8
C16 C11 H11 105.8
P C11 H11 105.8
C2 C5 H5A 109.5
C2 C5 H5B 109.5
H5A C5 H5B 109.5
C2 C5 H5C 109.5
H5A C5 H5C 109.5
H5B C5 H5C 109.5
C24 C23 C22 111.34(14)
C24 C23 H23A 109.4
C22 C23 H23A 109.4
C24 C23 H23B 109.4
C22 C23 H23B 109.4
H23A C23 H23B 108
C25 C26 C21 111.05(13)
C25 C26 H26C 109.4
C21 C26 H26C 109.4
C25 C26 H26D 109.4
C21 C26 H26D 109.4
H26C C26 H26D 108
C23 C22 C21 110.97(14)
C23 C22 H22E 109.4
C21 C22 H22E 109.4
C23 C22 H22F 109.4
C21 C22 H22F 109.4
H22E C22 H22F 108
C24 C25 C26 111.14(14)
C24 C25 H25G 109.4
C26 C25 H25G 109.4
C24 C25 H25H 109.4
C26 C25 H25H 109.4
H25G C25 H25H 108
C23 C24 C25 111.16(13)
C23 C24 H24I 109.4
C25 C24 H24I 109.4
C23 C24 H24J 109.4
C25 C24 H24J 109.4
H24I C24 H24J 108
C14 C13 C12 110.99(15)
C14 C13 H13A 109.4
C12 C13 H13A 109.4
C14 C13 H13B 109.4
C12 C13 H13B 109.4
H13A C13 H13B 108
C13 C12 C11 111.26(13)
C13 C12 H12C 109.4
C11 C12 H12C 109.4
C13 C12 H12D 109.4
C11 C12 H12D 109.4
H12C C12 H12D 108
C15 C16 C11 110.99(14)
C15 C16 H16E 109.4
C11 C16 H16E 109.4
C15 C16 H16F 109.4
C11 C16 H16F 109.4
H16E C16 H16F 108
C33 C32 C31 109.61(13)
C33 C32 H32A 109.7
C31 C32 H32A 109.7
C33 C32 H32B 109.7
C31 C32 H32B 109.7
H32A C32 H32B 108.2
C14 C15 C16 111.33(13)
C14 C15 H15G 109.4
C16 C15 H15G 109.4
C14 C15 H15H 109.4
C16 C15 H15H 109.4
H15G C15 H15H 108
C35 C36 C31 109.58(14)
C35 C36 H36C 109.8
C31 C36 H36C 109.8
C35 C36 H36D 109.8
C31 C36 H36D 109.8
H36C C36 H36D 108.2
C15 C14 C13 111.11(13)
C15 C14 H14I 109.4
C13 C14 H14I 109.4
C15 C14 H14J 109.4
C13 C14 H14J 109.4
H14I C14 H14J 108
C32 C33 C34 111.58(15)
C32 C33 H33E 109.3
C34 C33 H33E 109.3
C32 C33 H33F 109.3
C34 C33 H33F 109.3
H33E C33 H33F 108
C35 C34 C33 111.15(13)
C35 C34 H34G 109.4
C33 C34 H34G 109.4
C35 C34 H34H 109.4
C33 C34 H34H 109.4
H34G C34 H34H 108
C34 C35 C36 111.23(15)
C34 C35 H35I 109.4
C36 C35 H35I 109.4
C34 C35 H35J 109.4
C36 C35 H35J 109.4
H35I C35 H35J 108
C1 Rh1 O3 177.40(6)
C1 Rh1 O2 94.47(6)
O3 Rh1 O2 87.77(4)
C1 Rh1 P 89.11(5)
O3 Rh1 P 88.62(3)
O2 Rh1 P 176.23(3)

loop_
_geom_bond_atom_site_label_1
_geom_bond_atom_site_label_2
_geom_bond_distance
O2 C2 1.270(2)
O2 Rh1 2.0880(10)
O3 C4 1.272(2)
O3 Rh1 2.0464(11)
O1 C1 1.157(2)
C1 Rh1 1.7914(17)
C4 C3 1.387(2)
C4 C6 1.505(2)
C2 C3 1.396(2)
C2 C5 1.509(2)
C6 H6A 0.98
C6 H6B 0.98
C6 H6C 0.98
C3 H3 0.95
P C31 1.8427(16)
P C21 1.8452(15)
P C11 1.8528(16)
P Rh1 2.2537(4)
C21 C22 1.533(2)
C21 C26 1.534(2)
C21 H21 1
C31 C36 1.536(2)
C31 C32 1.537(2)
C31 H31 1
C11 C12 1.534(2)
C11 C16 1.537(2)
C11 H11 1
C5 H5A 0.98
C5 H5B 0.98
C5 H5C 0.98
C23 C24 1.517(3)
C23 C22 1.529(2)
C23 H23A 0.99
C23 H23B 0.99
C26 C25 1.531(2)
C26 H26C 0.99
C26 H26D 0.99
C22 H22E 0.99
C22 H22F 0.99
C25 C24 1.521(3)
C25 H25G 0.99
C25 H25H 0.99
C24 H24I 0.99
C24 H24J 0.99
C13 C14 1.524(2)
C13 C12 1.530(2)
C13 H13A 0.99
C13 H13B 0.99
C12 H12C 0.99
C12 H12D 0.99
C16 C15 1.526(2)
C16 H16E 0.99
C16 H16F 0.99
C32 C33 1.524(2)
C32 H32A 0.99
C32 H32B 0.99
C15 C14 1.516(2)
C15 H15G 0.99
C15 H15H 0.99
C36 C35 1.529(2)
C36 H36C 0.99
C36 H36D 0.99
C14 H14I 0.99
C14 H14J 0.99
C33 C34 1.526(2)
C33 H33E 0.99
C33 H33F 0.99
C34 C35 1.523(2)
C34 H34G 0.99
C34 H34H 0.99
C35 H35I 0.99
C35 H35J 0.99

loop_
_geom_hbond_atom_site_label_D
_geom_hbond_atom_site_label_H
_geom_hbond_atom_site_label_A
_geom_hbond_site_symmetry_A
_geom_hbond_distance_DH
_geom_hbond_distance_HA
_geom_hbond_distance_DA
_geom_hbond_angle_DHA
C31 H31 O3 1 1 2.42 2.9841(18) 115.1

loop_
_geom_torsion_atom_site_label_1
_geom_torsion_atom_site_label_2
_geom_torsion_atom_site_label_3
_geom_torsion_atom_site_label_4
_geom_torsion
_geom_torsion_site_symmetry_1
Rh1 O3 C4 C3 0.3(2) .
Rh1 O3 C4 C6 -178.68(10) .
Rh1 O2 C2 C3 -1.4(2) .
Rh1 O2 C2 C5 178.43(11) .
O3 C4 C3 C2 -0.7(3) 1
O3 C4 C3 C2 -0.7(3) .
C6 C4 C3 C2 178.27(15) .
O2 C2 C3 C4 1.3(3) .
C5 C2 C3 C4 -178.56(16) .
C31 P C21 C22 57.82(12) .
C11 P C21 C22 173.87(11) .
Rh1 P C21 C22 -59.25(11) .
C31 P C21 C26 -178.73(11) .
C11 P C21 C26 -62.68(12) .
Rh1 P C21 C26 64.20(12) .
C21 P C31 C36 52.83(14) .
C11 P C31 C36 -58.19(14) .
Rh1 P C31 C36 171.00(11) .
C21 P C31 C32 -175.51(12) .
C11 P C31 C32 73.46(13) .
Rh1 P C31 C32 -57.35(12) .
C31 P C11 C12 64.80(13) .
C21 P C11 C12 -46.01(13) .
Rh1 P C11 C12 -168.72(10) .
C31 P C11 C16 -63.70(12) .
C21 P C11 C16 -174.51(11) .
Rh1 P C11 C16 62.78(12) .
C22 C21 C26 C25 -55.69(17) .
P C21 C26 C25 -179.49(11) .
C24 C23 C22 C21 -56.18(18) .
C26 C21 C22 C23 55.72(17) .
P C21 C22 C23 179.37(11) .
C21 C26 C25 C24 55.93(18) .
C22 C23 C24 C25 56.19(18) .
C26 C25 C24 C23 -56.00(18) .
C14 C13 C12 C11 55.58(19) .
C16 C11 C12 C13 -54.85(19) .
P C11 C12 C13 176.16(12) .
C12 C11 C16 C15 54.90(18) .
P C11 C16 C15 -174.06(11) .
C36 C31 C32 C33 -59.40(18) .
P C31 C32 C33 165.34(12) .
C11 C16 C15 C14 -56.04(17) .
C32 C31 C36 C35 59.66(18) .
P C31 C36 C35 -166.47(12) .
C16 C15 C14 C13 56.81(18) .
C12 C13 C14 C15 -56.40(19) .
C31 C32 C33 C34 57.07(18) .
C32 C33 C34 C35 -55.1(2) .
C33 C34 C35 C36 55.1(2) .
C31 C36 C35 C34 -57.55(19) .
C4 O3 Rh1 O2 -0.31(13) .
O3 O3 Rh1 P 0.00(4) 1
C4 O3 Rh1 P -179.19(12) .
C2 O2 Rh1 C1 179.53(13) .
C2 O2 Rh1 O3 0.85(12) .
C31 P Rh1 C1 152.06(7) .
C21 P Rh1 C1 -94.36(7) .
C11 P Rh1 C1 24.77(7) .
C31 P Rh1 O3 -29.21(6) .
C21 P Rh1 O3 84.37(6) .
C11 P Rh1 O3 -156.50(6) .
